data_2239875
loop_
_publ_author_name
'Goswami, Shailesh K.'
'Hanton, Lyall R.'
'McAdam, C. John'
'Moratti, Stephen C.'
'Simpson, Jim'

_publ_section_title
;
 Crystal structure of
 4-(prop-2-ynyloxy)-2,2,6,6-tetramethylpiperidin-1-oxyl
;
_journal_coeditor_code HB7267
_journal_issue 9
_journal_name_full 'Acta Crystallographica Section E'
_journal_page_first 130
_journal_page_last 133
_journal_paper_doi 10.1107/S1600536814017991
_journal_volume 70
_journal_year 2014
_chemical_formula_iupac 'C12 H20 N O2'
_chemical_formula_moiety 'C12 H20 N O2'
_chemical_formula_sum 'C12 H20 N O2'
_chemical_formula_weight 210.29
_chemical_name_common 4-(prop-2-ynyloxy)-TEMPO
_chemical_name_systematic
;
4-(Prop-2-ynyloxy)-2,2,6,6-tetramethylpiperidin-1-oxyl
;
_space_group_crystal_system orthorhombic
_space_group_IT_number 19
_space_group_name_Hall 'P 2ac 2ab'
_space_group_name_H-M_alt 'P 21 21 21'
_symmetry_space_group_name_Hall 'P 2ac 2ab'
_symmetry_space_group_name_H-M 'P 21 21 21'
_atom_sites_solution_hydrogens geom
_audit_creation_method SHELXL-2013
_cell_angle_alpha 90
_cell_angle_beta 90
_cell_angle_gamma 90
_cell_formula_units_Z 4
_cell_length_a 7.94506(13)
_cell_length_b 10.17919(16)
_cell_length_c 14.8052(3)
_cell_measurement_reflns_used 4862
_cell_measurement_temperature 100(2)
_cell_measurement_theta_max 74.17
_cell_measurement_theta_min 5.25
_cell_volume 1197.36(4)
_computing_cell_refinement 'CrysAlis PRO (Agilent, 2013)'
_computing_data_collection 'CrysAlis PRO (Agilent, 2013)'
_computing_data_reduction 'CrysAlis PRO (Agilent, 2013)'
_computing_molecular_graphics 'Mercury (Macrae <i>et al.</i>, 2008)'
_computing_publication_material
;
SHELXL2013 (Sheldrick, 2008), enCIFer (Allen <i>et al.</i>,
2004),
PLATON (Spek, 2009) and publCIF (Westrip 2010)
;
_computing_structure_refinement
;
SHELXL2013 (Sheldrick, 2008) and <i>TITAN2000</i> (Hunter & Simpson,
1999)
;
_computing_structure_solution
;
SIR2011 (Burla <i>et al.</i>, 2012)
;
_diffrn_ambient_temperature 100(2)
_diffrn_detector_area_resol_mean 5.1725
_diffrn_measured_fraction_theta_full 0.995
_diffrn_measured_fraction_theta_max 0.979
_diffrn_measurement_device_type 'Agilent SuperNova (Dual, Cu at zero, Atlas)'
_diffrn_measurement_method '\w scans'
_diffrn_radiation_monochromator mirror
_diffrn_radiation_source 'SuperNova (Cu) X-ray Source'
_diffrn_radiation_type CuK\a
_diffrn_radiation_wavelength 1.54184
_diffrn_reflns_av_R_equivalents 0.0462
_diffrn_reflns_limit_h_max 9
_diffrn_reflns_limit_h_min -9
_diffrn_reflns_limit_k_max 12
_diffrn_reflns_limit_k_min -12
_diffrn_reflns_limit_l_max 13
_diffrn_reflns_limit_l_min -18
_diffrn_reflns_number 6622
_diffrn_reflns_theta_full 67.684
_diffrn_reflns_theta_max 74.322
_diffrn_reflns_theta_min 5.273
_diffrn_standards_number 0
_exptl_absorpt_coefficient_mu 0.626
_exptl_absorpt_correction_T_max 1.00000
_exptl_absorpt_correction_T_min 0.52180
_exptl_absorpt_correction_type multi-scan
_exptl_absorpt_process_details '(CrysAlis PRO; Agilent, 2013)'
_exptl_crystal_colour colourless
_exptl_crystal_density_diffrn 1.167
_exptl_crystal_density_method 'not measured'
_exptl_crystal_description block
_exptl_crystal_F_000 460
_exptl_crystal_size_max 0.18
_exptl_crystal_size_mid 0.15
_exptl_crystal_size_min 0.08
_refine_diff_density_max 0.222
_refine_diff_density_min -0.277
_refine_ls_abs_structure_details
;
Flack <i>x</i> determined using 858 quotients
[(<i>I</i>^+^)-(<i>I</i>^-^)]/[(<i>I</i>^+^)+(<i>I</i>^-^)]
(Parsons & Flack, 2004)
;
_refine_ls_abs_structure_Flack 0.0(3)
_refine_ls_extinction_method none
_refine_ls_goodness_of_fit_ref 1.151
_refine_ls_hydrogen_treatment constr
_refine_ls_matrix_type full
_refine_ls_number_parameters 140
_refine_ls_number_reflns 2307
_refine_ls_number_restraints 90
_refine_ls_restrained_S_all 1.144
_refine_ls_R_factor_all 0.0485
_refine_ls_R_factor_gt 0.0430
_refine_ls_shift/su_max 0.000
_refine_ls_shift/su_mean 0.000
_refine_ls_structure_factor_coef Fsqd
_refine_ls_weighting_details 'w=1/[\s^2^(Fo^2^)+(0.0376P)^2^+1.0290P] where P=(Fo^2^+2Fc^2^)/3'
_refine_ls_weighting_scheme calc
_refine_ls_wR_factor_gt 0.1207
_refine_ls_wR_factor_ref 0.1229
_reflns_number_gt 2203
_reflns_number_total 2307
_reflns_threshold_expression I>2\s(I)
_cod_data_source_file hb7267sup1.cf
_cod_data_source_block 1
_cod_database_code 2239875
_cod_database_fobs_code 2239875
_shelx_space_group_comment
;
The symmetry employed for this shelxl refinement is uniquely defined
by the following loop, which should always be used as a source of
symmetry information in preference to the above space-group names.
They are only intended as comments.
;
_shelx_estimated_absorpt_t_min 0.896
_shelx_estimated_absorpt_t_max 0.952
_shelxl_version_number .2013

loop_
_space_group_symop_operation_xyz
'x, y, z'
'-x+1/2, -y, z+1/2'
'-x, y+1/2, -z+1/2'
'x+1/2, -y+1/2, -z'

loop_
_atom_site_type_symbol
_atom_site_label
_atom_site_fract_x
_atom_site_fract_y
_atom_site_fract_z
_atom_site_U_iso_or_equiv
_atom_site_adp_type
_atom_site_calc_flag
_atom_site_occupancy
O O1 0.3936(3) 0.73046(19) 0.71556(15) 0.0174(5) Uani d 1
N N1 0.3444(3) 0.8315(2) 0.67027(16) 0.0107(5) Uani d 1
C C2 0.2036(4) 0.9093(3) 0.71116(19) 0.0116(6) Uani d 1
C C21 0.2698(4) 0.9827(3) 0.7945(2) 0.0169(6) Uani d 1
H H21A 0.3310 0.9214 0.8335 0.025 Uiso calc 1
H H21B 0.1750 1.0205 0.8280 0.025 Uiso calc 1
H H21C 0.3457 1.0533 0.7753 0.025 Uiso calc 1
C C22 0.0670(4) 0.8118(3) 0.7398(2) 0.0179(7) Uani d 1
H H22A 0.0301 0.7611 0.6872 0.027 Uiso calc 1
H H22B -0.0289 0.8599 0.7651 0.027 Uiso calc 1
H H22C 0.1125 0.7520 0.7856 0.027 Uiso calc 1
C C3 0.1325(3) 1.0046(3) 0.6408(2) 0.0119(6) Uani d 1
H H3A 0.0654 0.9543 0.5964 0.014 Uiso calc 1
H H3B 0.0558 1.0671 0.6714 0.014 Uiso calc 1
C C4 0.2663(4) 1.0812(3) 0.59126(19) 0.0099(6) Uani d 1
H H4 0.3331 1.1364 0.6341 0.012 Uiso calc 1
C C5 0.3796(4) 0.9843(3) 0.54137(19) 0.0112(6) Uani d 1
H H5A 0.4664 1.0342 0.5078 0.013 Uiso calc 1
H H5B 0.3110 0.9357 0.4966 0.013 Uiso calc 1
C C6 0.4674(4) 0.8850(3) 0.6036(2) 0.0114(6) Uani d 1
C C61 0.6167(4) 0.9461(3) 0.6539(2) 0.0152(6) Uani d 1
H H61A 0.5803 1.0270 0.6840 0.023 Uiso calc 1
H H61B 0.7065 0.9665 0.6108 0.023 Uiso calc 1
H H61C 0.6587 0.8839 0.6991 0.023 Uiso calc 1
C C62 0.5300(4) 0.7698(3) 0.5464(2) 0.0168(6) Uani d 1
H H62A 0.5934 0.7087 0.5846 0.025 Uiso calc 1
H H62B 0.6031 0.8028 0.4982 0.025 Uiso calc 1
H H62C 0.4335 0.7240 0.5197 0.025 Uiso calc 1
O O2 0.1772(3) 1.16202(19) 0.52724(14) 0.0140(5) Uani d 1
C C7 0.2733(4) 1.2682(3) 0.4916(2) 0.0149(6) Uani d 1
H H7A 0.2201 1.2992 0.4350 0.018 Uiso calc 1
H H7B 0.3877 1.2362 0.4765 0.018 Uiso calc 1
C C8 0.2872(4) 1.3793(3) 0.5551(2) 0.0160(6) Uani d 1
C C9 0.2975(4) 1.4705(3) 0.6048(2) 0.0198(7) Uani d 1
H H9 0.3058 1.5435 0.6445 0.024 Uiso calc 1

loop_
_atom_site_aniso_label
_atom_site_aniso_U_11
_atom_site_aniso_U_22
_atom_site_aniso_U_33
_atom_site_aniso_U_12
_atom_site_aniso_U_13
_atom_site_aniso_U_23
O1 0.0281(11) 0.0083(9) 0.0159(11) 0.0025(9) 0.0015(10) 0.0060(8)
N1 0.0172(11) 0.0066(10) 0.0085(10) 0.0001(9) 0.0007(10) 0.0011(8)
C2 0.0163(13) 0.0110(12) 0.0075(12) -0.0005(11) 0.0037(12) 0.0002(10)
C21 0.0245(15) 0.0169(14) 0.0092(14) -0.0002(12) -0.0002(13) -0.0026(11)
C22 0.0208(15) 0.0190(15) 0.0140(15) -0.0056(12) 0.0028(13) 0.0044(12)
C3 0.0145(12) 0.0110(12) 0.0101(13) 0.0020(10) 0.0011(11) -0.0008(10)
C4 0.0148(13) 0.0087(12) 0.0061(12) 0.0005(10) 0.0000(11) 0.0012(9)
C5 0.0160(12) 0.0092(12) 0.0084(13) -0.0001(10) 0.0009(11) 0.0009(10)
C6 0.0161(12) 0.0090(12) 0.0090(13) 0.0008(10) -0.0008(11) 0.0015(10)
C61 0.0165(13) 0.0132(13) 0.0160(15) -0.0004(11) -0.0003(13) 0.0025(11)
C62 0.0229(14) 0.0122(13) 0.0153(16) 0.0036(11) 0.0048(13) -0.0019(11)
O2 0.0178(10) 0.0102(9) 0.0140(10) 0.0000(8) -0.0032(9) 0.0041(7)
C7 0.0209(14) 0.0105(12) 0.0133(14) 0.0004(11) -0.0017(12) 0.0040(10)
C8 0.0178(13) 0.0139(13) 0.0161(14) -0.0007(11) -0.0008(12) 0.0057(11)
C9 0.0275(15) 0.0155(15) 0.0164(15) -0.0025(12) -0.0026(14) 0.0022(12)

loop_
_atom_type_symbol
_atom_type_description
_atom_type_scat_dispersion_real
_atom_type_scat_dispersion_imag
_atom_type_scat_source
C C 0.0181 0.0091 'International Tables Vol C Tables 4.2.6.8 and 6.1.1.4'
H H 0.0000 0.0000 'International Tables Vol C Tables 4.2.6.8 and 6.1.1.4'
N N 0.0311 0.0180 'International Tables Vol C Tables 4.2.6.8 and 6.1.1.4'
O O 0.0492 0.0322 'International Tables Vol C Tables 4.2.6.8 and 6.1.1.4'

loop_
_geom_angle_atom_site_label_1
_geom_angle_atom_site_label_2
_geom_angle_atom_site_label_3
_geom_angle
O1 N1 C6 115.9(2)
O1 N1 C2 116.0(2)
C6 N1 C2 124.3(2)
N1 C2 C3 109.6(2)
N1 C2 C22 107.3(2)
C3 C2 C22 109.7(2)
N1 C2 C21 109.1(2)
C3 C2 C21 111.4(2)
C22 C2 C21 109.6(2)
C2 C21 H21A 109.5
C2 C21 H21B 109.5
H21A C21 H21B 109.5
C2 C21 H21C 109.5
H21A C21 H21C 109.5
H21B C21 H21C 109.5
C2 C22 H22A 109.5
C2 C22 H22B 109.5
H22A C22 H22B 109.5
C2 C22 H22C 109.5
H22A C22 H22C 109.5
H22B C22 H22C 109.5
C4 C3 C2 113.5(2)
C4 C3 H3A 108.9
C2 C3 H3A 108.9
C4 C3 H3B 108.9
C2 C3 H3B 108.9
H3A C3 H3B 107.7
O2 C4 C3 105.6(2)
O2 C4 C5 109.9(2)
C3 C4 C5 108.5(2)
O2 C4 H4 110.9
C3 C4 H4 110.9
C5 C4 H4 110.9
C4 C5 C6 113.8(2)
C4 C5 H5A 108.8
C6 C5 H5A 108.8
C4 C5 H5B 108.8
C6 C5 H5B 108.8
H5A C5 H5B 107.7
N1 C6 C62 107.4(2)
N1 C6 C61 109.5(2)
C62 C6 C61 109.2(2)
N1 C6 C5 109.9(2)
C62 C6 C5 108.7(2)
C61 C6 C5 112.1(2)
C6 C61 H61A 109.5
C6 C61 H61B 109.5
H61A C61 H61B 109.5
C6 C61 H61C 109.5
H61A C61 H61C 109.5
H61B C61 H61C 109.5
C6 C62 H62A 109.5
C6 C62 H62B 109.5
H62A C62 H62B 109.5
C6 C62 H62C 109.5
H62A C62 H62C 109.5
H62B C62 H62C 109.5
C7 O2 C4 114.4(2)
O2 C7 C8 112.7(2)
O2 C7 H7A 109.1
C8 C7 H7A 109.1
O2 C7 H7B 109.1
C8 C7 H7B 109.1
H7A C7 H7B 107.8
C9 C8 C7 178.6(3)
C8 C9 H9 180.0

loop_
_geom_bond_atom_site_label_1
_geom_bond_atom_site_label_2
_geom_bond_distance
O1 N1 1.289(3)
N1 C6 1.492(4)
N1 C2 1.498(4)
C2 C3 1.531(4)
C2 C22 1.531(4)
C2 C21 1.536(4)
C21 H21A 0.9800
C21 H21B 0.9800
C21 H21C 0.9800
C22 H22A 0.9800
C22 H22B 0.9800
C22 H22C 0.9800
C3 C4 1.509(4)
C3 H3A 0.9900
C3 H3B 0.9900
C4 O2 1.441(3)
C4 C5 1.526(4)
C4 H4 1.0000
C5 C6 1.535(4)
C5 H5A 0.9900
C5 H5B 0.9900
C6 C62 1.530(4)
C6 C61 1.532(4)
C61 H61A 0.9800
C61 H61B 0.9800
C61 H61C 0.9800
C62 H62A 0.9800
C62 H62B 0.9800
C62 H62C 0.9800
O2 C7 1.424(3)
C7 C8 1.475(4)
C7 H7A 0.9900
C7 H7B 0.9900
C8 C9 1.187(5)
C9 H9 0.9500

loop_
_geom_hbond_atom_site_label_D
_geom_hbond_atom_site_label_H
_geom_hbond_atom_site_label_A
_geom_hbond_site_symmetry_A
_geom_hbond_distance_DH
_geom_hbond_distance_HA
_geom_hbond_distance_DA
_geom_hbond_angle_DHA
C9 H9 O1 1_565 0.95 2.28 3.205(4) 163
C7 H7B O2 4_576 0.99 2.52 3.298(4) 135
C61 H61A O1 3_656 0.98 2.56 3.481(4) 157
C5 H5B Cg 3_476 0.99 2.93 3.885(4) 156

loop_
_geom_torsion_atom_site_label_1
_geom_torsion_atom_site_label_2
_geom_torsion_atom_site_label_3
_geom_torsion_atom_site_label_4
_geom_torsion
O1 N1 C2 C3 -166.8(2)
C6 N1 C2 C3 36.2(4)
O1 N1 C2 C22 -47.7(3)
C6 N1 C2 C22 155.3(3)
O1 N1 C2 C21 71.0(3)
C6 N1 C2 C21 -86.0(3)
N1 C2 C3 C4 -47.6(3)
C22 C2 C3 C4 -165.2(2)
C21 C2 C3 C4 73.2(3)
C2 C3 C4 O2 178.6(2)
C2 C3 C4 C5 60.8(3)
O2 C4 C5 C6 -174.6(2)
C3 C4 C5 C6 -59.5(3)
O1 N1 C6 C62 49.9(3)
C2 N1 C6 C62 -153.1(3)
O1 N1 C6 C61 -68.6(3)
C2 N1 C6 C61 88.4(3)
O1 N1 C6 C5 167.9(2)
C2 N1 C6 C5 -35.1(4)
C4 C5 C6 N1 45.1(3)
C4 C5 C6 C62 162.3(2)
C4 C5 C6 C61 -76.9(3)
C3 C4 O2 C7 163.0(2)
C5 C4 O2 C7 -80.2(3)
C4 O2 C7 C8 -77.8(3)
